data_8106058
loop_
_publ_author_name
'Gui-Lian, Li'
'Jia, Shen'
'Yu-Ying, He'

_publ_section_title
;
 Hydrothermal synthesis and crystal structure of
 poly[aqua-(\m2-1,3-bis(4-pyridyl)propane-\k2
 N:N&#x2032;)-(\m2-1,4,5,6,7,7-hexachlorobicyclo[2.2.1]hept-5-ene-2,3-dicarboxylato-\k2
 O:O&#x2032;)manganese(II) hydrate, C22H20Cl6N2O6Mn
;
_journal_issue 1
_journal_name_full 'Zeitschrift f\"ur Kristallographie - New Crystal Structures'
_journal_page_first 95
_journal_page_last 97
_journal_paper_doi 10.1515/ncrs-2017-0187
_journal_volume 233
_journal_year 2018
_chemical_formula_sum 'C22 H20 Cl6 Mn N2 O6'
_chemical_formula_weight 676.04
_space_group_IT_number 14
_space_group_name_Hall '-P 2ybc'
_space_group_name_H-M_alt 'P 1 21/c 1'
_symmetry_cell_setting monoclinic
_symmetry_space_group_name_H-M 'P 1 21/c 1'
_atom_sites_solution_hydrogens geom
_atom_sites_solution_primary direct
_atom_sites_solution_secondary difmap
_cell_angle_alpha 90.00
_cell_angle_beta 103.590(2)
_cell_angle_gamma 90.00
_cell_formula_units_Z 4
_cell_length_a 12.0080(7)
_cell_length_b 14.9289(8)
_cell_length_c 15.2997(8)
_cell_measurement_reflns_used 2886
_cell_measurement_temperature 296(2)
_cell_measurement_theta_max 23.16
_cell_measurement_theta_min 2.21
_cell_volume 2665.9(3)
_computing_cell_refinement 'Bruker SMART'
_computing_data_collection 'Bruker SMART'
_computing_data_reduction 'Bruker SAINT'
_computing_molecular_graphics 'Bruker SHELXTL'
_computing_publication_material 'Bruker SHELXTL'
_computing_structure_refinement 'SHELXL-97 (Sheldrick, 1997)'
_computing_structure_solution 'SHELXS-97 (Sheldrick, 1990)'
_diffrn_ambient_temperature 296(2)
_diffrn_measured_fraction_theta_full 0.993
_diffrn_measured_fraction_theta_max 0.993
_diffrn_measurement_device_type 'CCD area detector'
_diffrn_measurement_method 'phi and omega scans'
_diffrn_radiation_monochromator graphite
_diffrn_radiation_source 'fine-focus sealed tube'
_diffrn_radiation_type MoK\a
_diffrn_radiation_wavelength 0.71073
_diffrn_reflns_av_R_equivalents 0.0469
_diffrn_reflns_av_sigmaI/netI 0.0458
_diffrn_reflns_limit_h_max 14
_diffrn_reflns_limit_h_min -11
_diffrn_reflns_limit_k_max 17
_diffrn_reflns_limit_k_min -17
_diffrn_reflns_limit_l_max 18
_diffrn_reflns_limit_l_min -18
_diffrn_reflns_number 17205
_diffrn_reflns_theta_full 25.40
_diffrn_reflns_theta_max 25.40
_diffrn_reflns_theta_min 1.74
_diffrn_standards_number 0
_exptl_absorpt_coefficient_mu 1.138
_exptl_absorpt_correction_T_max 0.7337
_exptl_absorpt_correction_T_min 0.6403
_exptl_absorpt_correction_type multi-scan
_exptl_absorpt_process_details sadabs
_exptl_crystal_colour colourless
_exptl_crystal_density_diffrn 1.684
_exptl_crystal_density_method 'not measured'
_exptl_crystal_description Block
_exptl_crystal_F_000 1364
_exptl_crystal_size_max 0.43
_exptl_crystal_size_mid 0.36
_exptl_crystal_size_min 0.29
_refine_diff_density_max 0.782
_refine_diff_density_min -0.667
_refine_diff_density_rms 0.074
_refine_ls_extinction_method none
_refine_ls_goodness_of_fit_ref 1.033
_refine_ls_hydrogen_treatment constr
_refine_ls_matrix_type full
_refine_ls_number_parameters 334
_refine_ls_number_reflns 4870
_refine_ls_number_restraints 0
_refine_ls_restrained_S_all 1.033
_refine_ls_R_factor_all 0.0605
_refine_ls_R_factor_gt 0.0428
_refine_ls_shift/su_max 0.001
_refine_ls_shift/su_mean 0.000
_refine_ls_structure_factor_coef Fsqd
_refine_ls_weighting_details 'calc w=1/[\s^2^(Fo^2^)+(0.0487P)^2^+2.7426P] where P=(Fo^2^+2Fc^2^)/3'
_refine_ls_weighting_scheme calc
_refine_ls_wR_factor_gt 0.1027
_refine_ls_wR_factor_ref 0.1147
_reflns_number_gt 3725
_reflns_number_total 4870
_reflns_threshold_expression >2sigma(I)
_cod_data_source_file suppl_ncrs-2017-0187_suppl.cif
_cod_data_source_block a
_cod_depositor_comments
;
The following automatic conversions were performed:

data item '_symmetry_cell_setting' value 'Monoclinic' was changed to
'monoclinic' in accordance with the built-in table derived from the
CIF Core dictionary named 'cif_core.dic' version 2.4.5 last updated
on 2014-11-21.

Automatic conversion script
Id: cif_fix_values 8738 2021-04-28 16:35:53Z antanas 
;
_cod_original_sg_symbol_H-M P2(1)/c
_cod_database_code 8106058

loop_
_symmetry_equiv_pos_as_xyz
'x, y, z'
'-x, y+1/2, -z+1/2'
'-x, -y, -z'
'x, -y-1/2, z-1/2'

loop_
_atom_site_label
_atom_site_type_symbol
_atom_site_fract_x
_atom_site_fract_y
_atom_site_fract_z
_atom_site_U_iso_or_equiv
_atom_site_adp_type
_atom_site_occupancy
_atom_site_symmetry_multiplicity
_atom_site_calc_flag
_atom_site_refinement_flags
_atom_site_disorder_assembly
_atom_site_disorder_group
Mn1 Mn -0.03103(4) 0.51665(3) 0.10778(3) 0.02432(15) Uani 1 1 d . . .
N1 N -0.1423(3) 0.60346(19) 0.17483(18) 0.0302(7) Uani 1 1 d . . .
N2 N -0.0562(3) 0.54301(19) 0.75843(19) 0.0317(7) Uani 1 1 d . . .
O1 O 0.0520(2) 0.72189(16) 0.03397(18) 0.0377(6) Uani 1 1 d . . .
O2 O 0.1088(2) 0.60709(15) 0.12725(15) 0.0322(6) Uani 1 1 d . . .
O3 O 0.1775(2) 0.56227(15) -0.04814(15) 0.0288(5) Uani 1 1 d . . .
O4 O 0.2823(2) 0.47397(15) 0.05850(18) 0.0378(6) Uani 1 1 d . . .
C1 C -0.0998(3) 0.6783(2) 0.2183(2) 0.0360(9) Uani 1 1 d . . .
H1 H -0.0334 0.7027 0.2068 0.043 Uiso 1 1 calc R . .
C2 C -0.1498(3) 0.7207(2) 0.2793(2) 0.0372(9) Uani 1 1 d . . .
H2 H -0.1170 0.7727 0.3076 0.045 Uiso 1 1 calc R . .
C3 C -0.2481(3) 0.6868(2) 0.2988(2) 0.0297(8) Uani 1 1 d . . .
C4 C -0.2931(3) 0.6107(2) 0.2517(2) 0.0357(9) Uani 1 1 d . . .
H4 H -0.3603 0.5856 0.2611 0.043 Uiso 1 1 calc R . .
C5 C -0.2392(3) 0.5718(3) 0.1911(2) 0.0369(9) Uani 1 1 d . . .
H5 H -0.2719 0.5210 0.1602 0.044 Uiso 1 1 calc R . .
C6 C -0.3016(3) 0.7294(2) 0.3685(2) 0.0355(9) Uani 1 1 d . . .
H6A H -0.3797 0.7080 0.3599 0.043 Uiso 1 1 calc R . .
H6B H -0.3047 0.7937 0.3593 0.043 Uiso 1 1 calc R . .
C7 C -0.2370(3) 0.7099(2) 0.4653(2) 0.0327(8) Uani 1 1 d . . .
H7A H -0.1599 0.7337 0.4752 0.039 Uiso 1 1 calc R . .
H7B H -0.2751 0.7400 0.5063 0.039 Uiso 1 1 calc R . .
C8 C -0.2309(3) 0.6102(2) 0.4857(2) 0.0349(9) Uani 1 1 d . . .
H8A H -0.1905 0.5807 0.4458 0.042 Uiso 1 1 calc R . .
H8B H -0.3080 0.5862 0.4733 0.042 Uiso 1 1 calc R . .
C9 C -0.1710(3) 0.5889(2) 0.5824(2) 0.0321(8) Uani 1 1 d . . .
C10 C -0.0536(3) 0.5933(3) 0.6106(3) 0.0415(10) Uani 1 1 d . . .
H10 H -0.0102 0.6120 0.5710 0.050 Uiso 1 1 calc R . .
C11 C -0.0001(3) 0.5700(3) 0.6978(2) 0.0395(9) Uani 1 1 d . . .
H11 H 0.0794 0.5734 0.7150 0.047 Uiso 1 1 calc R . .
C12 C -0.1706(3) 0.5416(2) 0.7314(2) 0.0373(9) Uani 1 1 d . . .
H12 H -0.2124 0.5242 0.7726 0.045 Uiso 1 1 calc R . .
C13 C -0.2296(3) 0.5644(3) 0.6464(2) 0.0387(9) Uani 1 1 d . . .
H13 H -0.3092 0.5635 0.6317 0.046 Uiso 1 1 calc R . .
C14 C 0.2528(3) 0.7016(2) 0.0997(2) 0.0239(7) Uani 1 1 d . . .
H14 H 0.2839 0.7084 0.1646 0.029 Uiso 1 1 calc R . .
C15 C 0.3263(3) 0.6295(2) 0.0643(2) 0.0264(7) Uani 1 1 d . . .
H15 H 0.3868 0.6087 0.1150 0.032 Uiso 1 1 calc R . .
C16 C 0.3823(3) 0.6849(2) 0.0006(3) 0.0343(8) Uani 1 1 d . . .
C17 C 0.2908(4) 0.7196(3) -0.0776(2) 0.0390(10) Uani 1 1 d . . .
C18 C 0.2303(3) 0.7812(2) -0.0477(2) 0.0347(9) Uani 1 1 d . . .
C19 C 0.2790(3) 0.7887(2) 0.0529(2) 0.0266(7) Uani 1 1 d . . .
C20 C 0.4071(3) 0.7755(2) 0.0538(2) 0.0322(8) Uani 1 1 d . . .
C21 C 0.2571(3) 0.5480(2) 0.0210(2) 0.0259(7) Uani 1 1 d . . .
C22 C 0.1265(3) 0.6766(2) 0.0843(2) 0.0264(7) Uani 1 1 d . . .
Cl1 Cl 0.25004(9) 0.88878(6) 0.10369(7) 0.0421(3) Uani 1 1 d . . .
Cl2 Cl 0.12265(11) 0.84501(8) -0.10694(9) 0.0696(4) Uani 1 1 d . . .
Cl3 Cl 0.46410(10) 0.86032(7) -0.00383(8) 0.0524(3) Uani 1 1 d . . .
Cl4 Cl 0.27637(15) 0.68444(9) -0.18500(7) 0.0768(5) Uani 1 1 d . . .
Cl5 Cl 0.50094(11) 0.63207(8) -0.02473(10) 0.0670(4) Uani 1 1 d . . .
Cl6 Cl 0.49859(9) 0.76513(7) 0.16193(8) 0.0544(3) Uani 1 1 d . . .
O5W O 0.0688(2) 0.42052(15) 0.03827(15) 0.0295(5) Uani 1 1 d . . .
H1W H 0.0455 0.3682 0.0211 0.044 Uiso 1 1 d R . .
H2W H 0.1414 0.4236 0.0490 0.044 Uiso 1 1 d R . .
O6W O 0.4549(5) 0.4764(4) 0.2287(4) 0.164(3) Uani 1 1 d . . .
H4W H 0.4795 0.4260 0.2511 0.246 Uiso 1 1 d R . .
H3W H 0.3943 0.4836 0.1876 0.246 Uiso 1 1 d R . .

loop_
_atom_site_aniso_label
_atom_site_aniso_U_11
_atom_site_aniso_U_22
_atom_site_aniso_U_33
_atom_site_aniso_U_23
_atom_site_aniso_U_13
_atom_site_aniso_U_12
Mn1 0.0261(3) 0.0261(3) 0.0219(3) 0.0009(2) 0.0078(2) -0.0017(2)
N1 0.0307(17) 0.0343(16) 0.0262(14) -0.0026(12) 0.0079(13) 0.0036(14)
N2 0.0297(16) 0.0351(16) 0.0298(15) 0.0067(13) 0.0060(14) -0.0007(13)
O1 0.0241(13) 0.0268(13) 0.0620(17) 0.0062(12) 0.0098(13) 0.0021(11)
O2 0.0374(15) 0.0311(13) 0.0305(13) 0.0031(10) 0.0127(11) -0.0088(11)
O3 0.0308(13) 0.0288(12) 0.0275(12) -0.0025(10) 0.0083(11) -0.0066(11)
O4 0.0301(14) 0.0241(13) 0.0567(16) 0.0041(12) 0.0052(13) 0.0047(11)
C1 0.037(2) 0.036(2) 0.037(2) -0.0022(17) 0.0119(18) -0.0024(17)
C2 0.042(2) 0.0327(19) 0.037(2) -0.0070(16) 0.0095(18) -0.0039(17)
C3 0.034(2) 0.0306(18) 0.0237(16) 0.0047(14) 0.0042(15) 0.0109(16)
C4 0.030(2) 0.041(2) 0.037(2) -0.0035(17) 0.0109(17) -0.0022(17)
C5 0.035(2) 0.039(2) 0.039(2) -0.0101(17) 0.0121(18) -0.0037(17)
C6 0.041(2) 0.0331(19) 0.0340(19) 0.0013(16) 0.0119(17) 0.0088(17)
C7 0.040(2) 0.0331(19) 0.0254(17) -0.0002(15) 0.0075(16) 0.0049(17)
C8 0.036(2) 0.0361(19) 0.0301(18) 0.0001(16) 0.0030(17) 0.0005(17)
C9 0.036(2) 0.0276(18) 0.0318(18) 0.0064(15) 0.0053(17) 0.0017(16)
C10 0.035(2) 0.054(2) 0.038(2) 0.0168(18) 0.0126(18) -0.0046(19)
C11 0.028(2) 0.053(2) 0.036(2) 0.0135(18) 0.0037(17) -0.0053(18)
C12 0.037(2) 0.043(2) 0.036(2) 0.0079(17) 0.0165(18) 0.0018(18)
C13 0.031(2) 0.046(2) 0.039(2) 0.0085(18) 0.0080(18) 0.0039(18)
C14 0.0272(18) 0.0236(16) 0.0214(16) -0.0009(13) 0.0067(14) -0.0035(14)
C15 0.0216(17) 0.0273(17) 0.0298(17) 0.0010(14) 0.0050(15) -0.0008(14)
C16 0.031(2) 0.0334(19) 0.044(2) -0.0072(16) 0.0198(18) -0.0048(16)
C17 0.054(3) 0.038(2) 0.0269(19) -0.0001(16) 0.0137(18) -0.0225(19)
C18 0.035(2) 0.0330(19) 0.0330(19) 0.0107(16) 0.0014(17) -0.0108(17)
C19 0.0262(18) 0.0240(17) 0.0307(18) 0.0003(14) 0.0087(15) -0.0021(14)
C20 0.0247(18) 0.0314(18) 0.041(2) -0.0015(16) 0.0088(16) -0.0058(15)
C21 0.0234(17) 0.0259(17) 0.0323(18) -0.0022(14) 0.0139(16) 0.0011(14)
C22 0.0308(19) 0.0247(17) 0.0271(17) -0.0067(14) 0.0138(16) -0.0030(15)
Cl1 0.0476(6) 0.0250(4) 0.0588(6) -0.0049(4) 0.0224(5) -0.0008(4)
Cl2 0.0589(8) 0.0639(7) 0.0690(8) 0.0369(6) -0.0189(6) -0.0046(6)
Cl3 0.0486(6) 0.0451(6) 0.0719(7) 0.0001(5) 0.0307(6) -0.0201(5)
Cl4 0.1369(13) 0.0706(8) 0.0298(5) -0.0103(5) 0.0337(7) -0.0435(8)
Cl5 0.0529(7) 0.0510(6) 0.1159(11) -0.0190(7) 0.0575(8) -0.0051(5)
Cl6 0.0369(6) 0.0494(6) 0.0630(7) -0.0014(5) -0.0159(5) -0.0066(5)
O5W 0.0295(13) 0.0251(12) 0.0341(13) -0.0017(10) 0.0080(11) -0.0006(10)
O6W 0.144(5) 0.147(5) 0.181(6) 0.049(4) -0.001(5) 0.007(4)

loop_
_atom_type_symbol
_atom_type_description
_atom_type_scat_dispersion_real
_atom_type_scat_dispersion_imag
_atom_type_scat_source
C C 0.0033 0.0016 'International Tables Vol C Tables 4.2.6.8 and 6.1.1.4'
H H 0.0000 0.0000 'International Tables Vol C Tables 4.2.6.8 and 6.1.1.4'
N N 0.0061 0.0033 'International Tables Vol C Tables 4.2.6.8 and 6.1.1.4'
O O 0.0106 0.0060 'International Tables Vol C Tables 4.2.6.8 and 6.1.1.4'
Mn Mn 0.3368 0.7283 'International Tables Vol C Tables 4.2.6.8 and 6.1.1.4'
Cl Cl 0.1484 0.1585 'International Tables Vol C Tables 4.2.6.8 and 6.1.1.4'

loop_
_geom_angle_atom_site_label_1
_geom_angle_atom_site_label_2
_geom_angle_atom_site_label_3
_geom_angle
_geom_angle_site_symmetry_1
_geom_angle_site_symmetry_3
O2 Mn1 O3 163.12(9) . 3_565
O2 Mn1 N2 86.57(10) . 3_566
O3 Mn1 N2 109.31(10) 3_565 3_566
O2 Mn1 N1 95.95(10) . .
O3 Mn1 N1 89.70(10) 3_565 .
N2 Mn1 N1 90.72(11) 3_566 .
O2 Mn1 O5W 88.89(9) . .
O3 Mn1 O5W 85.65(9) 3_565 .
N2 Mn1 O5W 89.53(10) 3_566 .
N1 Mn1 O5W 175.16(10) . .
O2 Mn1 O5W 81.37(8) . 3_565
O3 Mn1 O5W 81.92(8) 3_565 3_565
N2 Mn1 O5W 163.68(10) 3_566 3_565
N1 Mn1 O5W 101.40(9) . 3_565
O5W Mn1 O5W 79.32(9) . 3_565
C5 N1 C1 116.8(3) . .
C5 N1 Mn1 120.9(2) . .
C1 N1 Mn1 120.3(2) . .
C11 N2 C12 116.2(3) . .
C11 N2 Mn1 123.3(2) . 3_566
C12 N2 Mn1 119.9(2) . 3_566
C22 O2 Mn1 132.0(2) . .
C21 O3 Mn1 130.4(2) . 3_565
N1 C1 C2 123.0(4) . .
N1 C1 H1 118.5 . .
C2 C1 H1 118.5 . .
C1 C2 C3 120.6(3) . .
C1 C2 H2 119.7 . .
C3 C2 H2 119.7 . .
C2 C3 C4 116.0(3) . .
C2 C3 C6 121.8(3) . .
C4 C3 C6 122.2(3) . .
C5 C4 C3 120.5(4) . .
C5 C4 H4 119.8 . .
C3 C4 H4 119.8 . .
N1 C5 C4 123.1(3) . .
N1 C5 H5 118.5 . .
C4 C5 H5 118.5 . .
C3 C6 C7 113.6(3) . .
C3 C6 H6A 108.8 . .
C7 C6 H6A 108.8 . .
C3 C6 H6B 108.8 . .
C7 C6 H6B 108.8 . .
H6A C6 H6B 107.7 . .
C8 C7 C6 112.0(3) . .
C8 C7 H7A 109.2 . .
C6 C7 H7A 109.2 . .
C8 C7 H7B 109.2 . .
C6 C7 H7B 109.2 . .
H7A C7 H7B 107.9 . .
C7 C8 C9 113.3(3) . .
C7 C8 H8A 108.9 . .
C9 C8 H8A 108.9 . .
C7 C8 H8B 108.9 . .
C9 C8 H8B 108.9 . .
H8A C8 H8B 107.7 . .
C10 C9 C13 116.4(3) . .
C10 C9 C8 120.8(3) . .
C13 C9 C8 122.8(3) . .
C9 C10 C11 120.1(4) . .
C9 C10 H10 120.0 . .
C11 C10 H10 120.0 . .
N2 C11 C10 123.5(4) . .
N2 C11 H11 118.2 . .
C10 C11 H11 118.2 . .
N2 C12 C13 123.6(4) . .
N2 C12 H12 118.2 . .
C13 C12 H12 118.2 . .
C12 C13 C9 120.2(4) . .
C12 C13 H13 119.9 . .
C9 C13 H13 119.9 . .
C22 C14 C19 115.9(3) . .
C22 C14 C15 113.4(3) . .
C19 C14 C15 103.0(3) . .
C22 C14 H14 108.1 . .
C19 C14 H14 108.1 . .
C15 C14 H14 108.1 . .
C21 C15 C16 115.1(3) . .
C21 C15 C14 113.8(3) . .
C16 C15 C14 102.3(3) . .
C21 C15 H15 108.4 . .
C16 C15 H15 108.4 . .
C14 C15 H15 108.4 . .
C17 C16 C15 109.8(3) . .
C17 C16 C20 97.5(3) . .
C15 C16 C20 101.1(3) . .
C17 C16 Cl5 117.2(3) . .
C15 C16 Cl5 113.3(3) . .
C20 C16 Cl5 116.0(3) . .
C18 C17 C16 108.7(3) . .
C18 C17 Cl4 127.9(3) . .
C16 C17 Cl4 123.4(3) . .
C17 C18 C19 106.9(3) . .
C17 C18 Cl2 128.4(3) . .
C19 C18 Cl2 124.6(3) . .
C18 C19 C20 98.3(3) . .
C18 C19 C14 109.5(3) . .
C20 C19 C14 101.4(3) . .
C18 C19 Cl1 116.2(2) . .
C20 C19 Cl1 113.9(2) . .
C14 C19 Cl1 115.2(2) . .
C19 C20 C16 92.2(3) . .
C19 C20 Cl6 114.7(3) . .
C16 C20 Cl6 114.3(3) . .
C19 C20 Cl3 113.8(2) . .
C16 C20 Cl3 114.0(3) . .
Cl6 C20 Cl3 107.55(19) . .
O4 C21 O3 125.9(3) . .
O4 C21 C15 117.1(3) . .
O3 C21 C15 116.9(3) . .
O1 C22 O2 125.7(3) . .
O1 C22 C14 120.7(3) . .
O2 C22 C14 113.7(3) . .
Mn1 O5W Mn1 100.68(9) . 3_565
Mn1 O5W H1W 123.4 . .
Mn1 O5W H1W 95.5 3_565 .
Mn1 O5W H2W 120.1 . .
Mn1 O5W H2W 96.9 3_565 .
H1W O5W H2W 111.0 . .
H4W O6W H4W 0.0 . .
H4W O6W H3W 124.4 . .
H4W O6W H3W 124.4 . .

loop_
_geom_bond_atom_site_label_1
_geom_bond_atom_site_label_2
_geom_bond_distance
_geom_bond_site_symmetry_2
Mn1 O2 2.120(2) .
Mn1 O3 2.136(2) 3_565
Mn1 N2 2.252(3) 3_566
Mn1 N1 2.272(3) .
Mn1 O5W 2.286(2) .
Mn1 O5W 2.367(2) 3_565
N1 C5 1.333(5) .
N1 C1 1.338(4) .
N2 C11 1.331(5) .
N2 C12 1.339(5) .
N2 Mn1 2.252(3) 3_566
O1 C22 1.236(4) .
O2 C22 1.272(4) .
O3 C21 1.266(4) .
O3 Mn1 2.136(2) 3_565
O4 C21 1.248(4) .
C1 C2 1.376(5) .
C1 H1 0.9300 .
C2 C3 1.380(5) .
C2 H2 0.9300 .
C3 C4 1.386(5) .
C3 C6 1.510(5) .
C4 C5 1.378(5) .
C4 H4 0.9300 .
C5 H5 0.9300 .
C6 C7 1.530(5) .
C6 H6A 0.9700 .
C6 H6B 0.9700 .
C7 C8 1.518(5) .
C7 H7A 0.9700 .
C7 H7B 0.9700 .
C8 C9 1.519(5) .
C8 H8A 0.9700 .
C8 H8B 0.9700 .
C9 C10 1.375(5) .
C9 C13 1.383(5) .
C10 C11 1.382(5) .
C10 H10 0.9300 .
C11 H11 0.9300 .
C12 C13 1.370(5) .
C12 H12 0.9300 .
C13 H13 0.9300 .
C14 C22 1.526(5) .
C14 C19 1.551(4) .
C14 C15 1.567(5) .
C14 H14 0.9800 .
C15 C21 1.533(5) .
C15 C16 1.548(5) .
C15 H15 0.9800 .
C16 C17 1.513(5) .
C16 C20 1.570(5) .
C16 Cl5 1.750(4) .
C17 C18 1.320(6) .
C17 Cl4 1.694(4) .
C18 C19 1.517(5) .
C18 Cl2 1.688(4) .
C19 C20 1.548(5) .
C19 Cl1 1.756(3) .
C20 Cl6 1.764(4) .
C20 Cl3 1.770(4) .
O5W Mn1 2.367(2) 3_565
O5W H1W 0.8500 .
O5W H2W 0.8500 .
O6W H4W 0.8501 .
O6W H4W 0.8501 .
O6W H3W 0.8500 .

loop_
_geom_hbond_atom_site_label_D
_geom_hbond_atom_site_label_H
_geom_hbond_atom_site_label_A
_geom_hbond_distance_DH
_geom_hbond_distance_HA
_geom_hbond_distance_DA
_geom_hbond_angle_DHA
_geom_hbond_site_symmetry_A
O5W H1W O1 0.85 1.85 2.663(3) 159.3 3_565
O5W H2W O4 0.85 1.83 2.633(3) 158.1 .
O6W H4W Cl6 0.85 2.73 3.552(6) 163.7 2_645
O6W H3W O4 0.85 2.12 2.923(6) 158.1 .

loop_
_geom_torsion_atom_site_label_1
_geom_torsion_atom_site_label_2
_geom_torsion_atom_site_label_3
_geom_torsion_atom_site_label_4
_geom_torsion
_geom_torsion_site_symmetry_1
_geom_torsion_site_symmetry_2
_geom_torsion_site_symmetry_3
_geom_torsion_site_symmetry_4
O2 Mn1 N1 C5 -171.5(3) . . . .
O3 Mn1 N1 C5 24.5(3) 3_565 . . .
N2 Mn1 N1 C5 -84.8(3) 3_566 . . .
O5W Mn1 N1 C5 8.0(12) . . . .
O5W Mn1 N1 C5 106.2(3) 3_565 . . .
O2 Mn1 N1 C1 -7.9(3) . . . .
O3 Mn1 N1 C1 -172.0(3) 3_565 . . .
N2 Mn1 N1 C1 78.7(3) 3_566 . . .
O5W Mn1 N1 C1 171.6(10) . . . .
O5W Mn1 N1 C1 -90.3(3) 3_565 . . .
O3 Mn1 O2 C22 27.9(5) 3_565 . . .
N2 Mn1 O2 C22 -171.5(3) 3_566 . . .
N1 Mn1 O2 C22 -81.1(3) . . . .
O5W Mn1 O2 C22 98.9(3) . . . .
O5W Mn1 O2 C22 19.5(3) 3_565 . . .
C5 N1 C1 C2 1.8(5) . . . .
Mn1 N1 C1 C2 -162.4(3) . . . .
N1 C1 C2 C3 0.2(6) . . . .
C1 C2 C3 C4 -1.8(5) . . . .
C1 C2 C3 C6 177.1(3) . . . .
C2 C3 C4 C5 1.4(5) . . . .
C6 C3 C4 C5 -177.4(3) . . . .
C1 N1 C5 C4 -2.2(5) . . . .
Mn1 N1 C5 C4 161.9(3) . . . .
C3 C4 C5 N1 0.6(6) . . . .
C2 C3 C6 C7 -75.4(4) . . . .
C4 C3 C6 C7 103.4(4) . . . .
C3 C6 C7 C8 -59.9(4) . . . .
C6 C7 C8 C9 -177.9(3) . . . .
C7 C8 C9 C10 -76.2(5) . . . .
C7 C8 C9 C13 103.6(4) . . . .
C13 C9 C10 C11 2.9(6) . . . .
C8 C9 C10 C11 -177.3(4) . . . .
C12 N2 C11 C10 -1.8(6) . . . .
Mn1 N2 C11 C10 169.4(3) 3_566 . . .
C9 C10 C11 N2 -0.3(6) . . . .
C11 N2 C12 C13 1.2(6) . . . .
Mn1 N2 C12 C13 -170.3(3) 3_566 . . .
N2 C12 C13 C9 1.4(6) . . . .
C10 C9 C13 C12 -3.5(6) . . . .
C8 C9 C13 C12 176.7(3) . . . .
C22 C14 C15 C21 0.1(4) . . . .
C19 C14 C15 C21 -125.9(3) . . . .
C22 C14 C15 C16 124.9(3) . . . .
C19 C14 C15 C16 -1.2(3) . . . .
C21 C15 C16 C17 59.5(4) . . . .
C14 C15 C16 C17 -64.4(3) . . . .
C21 C15 C16 C20 161.6(3) . . . .
C14 C15 C16 C20 37.7(3) . . . .
C21 C15 C16 Cl5 -73.6(3) . . . .
C14 C15 C16 Cl5 162.5(2) . . . .
C15 C16 C17 C18 69.6(4) . . . .
C20 C16 C17 C18 -35.1(4) . . . .
Cl5 C16 C17 C18 -159.4(3) . . . .
C15 C16 C17 Cl4 -112.2(3) . . . .
C20 C16 C17 Cl4 143.1(3) . . . .
Cl5 C16 C17 Cl4 18.8(4) . . . .
C16 C17 C18 C19 -0.8(4) . . . .
Cl4 C17 C18 C19 -178.9(3) . . . .
C16 C17 C18 Cl2 176.6(3) . . . .
Cl4 C17 C18 Cl2 -1.5(6) . . . .
C17 C18 C19 C20 37.0(3) . . . .
Cl2 C18 C19 C20 -140.5(3) . . . .
C17 C18 C19 C14 -68.3(4) . . . .
Cl2 C18 C19 C14 114.2(3) . . . .
C17 C18 C19 Cl1 158.9(3) . . . .
Cl2 C18 C19 Cl1 -18.6(4) . . . .
C22 C14 C19 C18 -57.7(4) . . . .
C15 C14 C19 C18 66.8(3) . . . .
C22 C14 C19 C20 -160.9(3) . . . .
C15 C14 C19 C20 -36.5(3) . . . .
C22 C14 C19 Cl1 75.6(3) . . . .
C15 C14 C19 Cl1 -160.0(2) . . . .
C18 C19 C20 C16 -54.4(3) . . . .
C14 C19 C20 C16 57.6(3) . . . .
Cl1 C19 C20 C16 -178.0(2) . . . .
C18 C19 C20 Cl6 -172.4(2) . . . .
C14 C19 C20 Cl6 -60.4(3) . . . .
Cl1 C19 C20 Cl6 64.0(3) . . . .
C18 C19 C20 Cl3 63.1(3) . . . .
C14 C19 C20 Cl3 175.1(2) . . . .
Cl1 C19 C20 Cl3 -60.5(3) . . . .
C17 C16 C20 C19 53.4(3) . . . .
C15 C16 C20 C19 -58.5(3) . . . .
Cl5 C16 C20 C19 178.6(3) . . . .
C17 C16 C20 Cl6 171.8(3) . . . .
C15 C16 C20 Cl6 59.9(3) . . . .
Cl5 C16 C20 Cl6 -63.0(3) . . . .
C17 C16 C20 Cl3 -64.0(3) . . . .
C15 C16 C20 Cl3 -175.9(2) . . . .
Cl5 C16 C20 Cl3 61.2(3) . . . .
Mn1 O3 C21 O4 18.2(5) 3_565 . . .
Mn1 O3 C21 C15 -159.8(2) 3_565 . . .
C16 C15 C21 O4 126.1(3) . . . .
C14 C15 C21 O4 -116.3(3) . . . .
C16 C15 C21 O3 -55.7(4) . . . .
C14 C15 C21 O3 61.9(4) . . . .
Mn1 O2 C22 O1 20.9(5) . . . .
Mn1 O2 C22 C14 -158.9(2) . . . .
C19 C14 C22 O1 3.2(4) . . . .
C15 C14 C22 O1 -115.7(3) . . . .
C19 C14 C22 O2 -176.9(3) . . . .
C15 C14 C22 O2 64.2(4) . . . .
O2 Mn1 O5W Mn1 -81.43(9) . . . 3_565
O3 Mn1 O5W Mn1 82.58(9) 3_565 . . 3_565
N2 Mn1 O5W Mn1 -168.01(10) 3_566 . . 3_565
N1 Mn1 O5W Mn1 99.1(11) . . . 3_565
O5W Mn1 O5W Mn1 0.0 3_565 . . 3_565
